data_4348158
loop_
_publ_author_name
'Mikhailov, Maxim A.'
'Brylev, Konstantin A.'
'Abramov, Pavel A.'
'Sakuda, Eri'
'Akagi, Soichiro'
'Ito, Akitaka'
'Kitamura, Noboru'
'Sokolov, Maxim N.'

_publ_section_title
;
 Synthetic Tuning of Redox, Spectroscopic, and Photophysical Properties of
 {Mo6I8}(4+) Core Cluster Complexes by Terminal Carboxylate Ligands.
;
_journal_issue 17
_journal_name_full 'Inorganic chemistry'
_journal_page_first 8437
_journal_page_last 8445
_journal_paper_doi 10.1021/acs.inorgchem.6b01042
_journal_volume 55
_journal_year 2016
_chemical_formula_structural ((C4H9)4N)2[Mo6I8(O2CC6H5)6]*2CH2Cl2
_chemical_formula_sum 'C74 H102 I8 Mo6 N2 O12'
_chemical_formula_weight 2802.41
_space_group_crystal_system monoclinic
_space_group_IT_number 14
_space_group_name_Hall '-P 2yn'
_space_group_name_H-M_alt 'P 1 21/n 1'
_atom_sites_solution_hydrogens geom
_audit_creation_method SHELXL-2014/7
_cell_angle_alpha 90
_cell_angle_beta 94.5167(14)
_cell_angle_gamma 90
_cell_formula_units_Z 2
_cell_length_a 13.4410(7)
_cell_length_b 23.9391(12)
_cell_length_c 14.5922(6)
_cell_measurement_reflns_used 5326
_cell_measurement_temperature 150(2)
_cell_measurement_theta_max 26.17
_cell_measurement_theta_min 2.74
_cell_volume 4680.7(4)
_computing_cell_refinement 'SAINT (Bruker-AXS, 2004)'
_computing_data_collection 'APEX2 (Bruker-AXS, 2004)'
_computing_data_reduction 'SAINT (Bruker-AXS, 2004)'
_computing_molecular_graphics 'SHELXLE (Sheldrick, 2011)'
_computing_publication_material 'CIFTAB-2014 (Sheldrick, 2014)'
_computing_structure_refinement 'SHELXL-2014 (Sheldrick, 2014)'
_computing_structure_solution 'SHELXS-2014 (Sheldrick, 2014)'
_diffrn_ambient_temperature 150(2)
_diffrn_detector_area_resol_mean 25
_diffrn_measured_fraction_theta_full 0.995
_diffrn_measured_fraction_theta_max 0.991
_diffrn_measurement_device_type 'Bruker Apex Duo'
_diffrn_measurement_method '\f and \w scans'
_diffrn_radiation_monochromator graphite
_diffrn_radiation_probe x-ray
_diffrn_radiation_source 'fine-focus sealed tube'
_diffrn_radiation_type MoK\a
_diffrn_radiation_wavelength 0.71073
_diffrn_reflns_av_R_equivalents 0.0592
_diffrn_reflns_av_unetI/netI 0.0713
_diffrn_reflns_Laue_measured_fraction_full 0.995
_diffrn_reflns_Laue_measured_fraction_max 0.991
_diffrn_reflns_limit_h_max 17
_diffrn_reflns_limit_h_min -16
_diffrn_reflns_limit_k_max 30
_diffrn_reflns_limit_k_min -30
_diffrn_reflns_limit_l_max 10
_diffrn_reflns_limit_l_min -18
_diffrn_reflns_number 31670
_diffrn_reflns_point_group_measured_fraction_full 0.995
_diffrn_reflns_point_group_measured_fraction_max 0.991
_diffrn_reflns_theta_full 25.242
_diffrn_reflns_theta_max 26.878
_diffrn_reflns_theta_min 1.638
_diffrn_standards_decay_% 0
_diffrn_standards_number 0
_exptl_absorpt_coefficient_mu 3.469
_exptl_absorpt_correction_T_max 0.874
_exptl_absorpt_correction_T_min 0.723
_exptl_absorpt_correction_type multi-scan
_exptl_absorpt_process_details 'SADABS (Bruker-AXS, 2004)'
_exptl_crystal_colour block
_exptl_crystal_density_diffrn 1.988
_exptl_crystal_description brown
_exptl_crystal_F_000 2664
_exptl_crystal_size_max 0.100
_exptl_crystal_size_mid 0.060
_exptl_crystal_size_min 0.040
_refine_diff_density_max 1.502
_refine_diff_density_min -0.929
_refine_diff_density_rms 0.171
_refine_ls_extinction_method none
_refine_ls_goodness_of_fit_ref 0.969
_refine_ls_hydrogen_treatment constr
_refine_ls_matrix_type full
_refine_ls_number_parameters 456
_refine_ls_number_reflns 9995
_refine_ls_number_restraints 6
_refine_ls_restrained_S_all 0.969
_refine_ls_R_factor_all 0.0737
_refine_ls_R_factor_gt 0.0386
_refine_ls_shift/su_max 0.002
_refine_ls_shift/su_mean 0.000
_refine_ls_structure_factor_coef Fsqd
_refine_ls_weighting_details 'w=1/[\s^2^(Fo^2^)+(0.0337P)^2^] where P=(Fo^2^+2Fc^2^)/3'
_refine_ls_weighting_scheme calc
_refine_ls_wR_factor_gt 0.0737
_refine_ls_wR_factor_ref 0.0831
_reflns_Friedel_coverage 0.000
_reflns_number_gt 6776
_reflns_number_total 9995
_reflns_threshold_expression >2\s(I)
_cod_data_source_file ic6b01042_si_001.cif
_cod_data_source_block 880_sq
_cod_original_sg_symbol_H-M 'P 21/n'
_cod_database_code 4348158
_shelx_shelxl_version_number 2014/7
_shelx_space_group_comment
;
The symmetry employed for this shelxl refinement is uniquely defined
by the following loop, which should always be used as a source of
symmetry information in preference to the above space-group names.
They are only intended as comments.
;
_shelx_estimated_absorpt_t_min 0.723
_shelx_estimated_absorpt_t_max 0.874

loop_
_space_group_symop_operation_xyz
'x, y, z'
'-x+1/2, y+1/2, -z+1/2'
'-x, -y, -z'
'x-1/2, -y-1/2, z-1/2'

loop_
_atom_site_label
_atom_site_type_symbol
_atom_site_fract_x
_atom_site_fract_y
_atom_site_fract_z
_atom_site_U_iso_or_equiv
_atom_site_adp_type
_atom_site_occupancy
_atom_site_site_symmetry_order
_atom_site_calc_flag
_atom_site_refinement_flags_posn
_atom_site_refinement_flags_adp
_atom_site_refinement_flags_occupancy
_atom_site_disorder_assembly
_atom_site_disorder_group
Mo2 Mo 0.87559(4) 0.53424(2) 0.51524(3) 0.01602(12) Uani 1 1 d . . . . .
Mo1 Mo 1.05578(4) 0.57059(2) 0.47991(3) 0.01579(12) Uani 1 1 d . . . . .
Mo3 Mo 0.96493(4) 0.49272(2) 0.37298(3) 0.01585(12) Uani 1 1 d . . . . .
I1 I 0.89076(3) 0.60198(2) 0.36208(3) 0.02326(10) Uani 1 1 d . . . . .
I4 I 0.84674(3) 0.46924(2) 0.66961(2) 0.02174(10) Uani 1 1 d . . . . .
I2 I 0.77673(3) 0.45372(2) 0.40328(3) 0.02054(10) Uani 1 1 d . . . . .
I3 I 0.96541(3) 0.61606(2) 0.62742(3) 0.02189(10) Uani 1 1 d . . . . .
O21 O 0.7334(3) 0.56816(18) 0.5283(3) 0.0250(10) Uani 1 1 d . . . . .
O11 O 1.1163(3) 0.64790(17) 0.4433(3) 0.0232(10) Uani 1 1 d . . . . .
O31 O 0.9305(3) 0.49158(18) 0.2312(2) 0.0251(10) Uani 1 1 d . . . . .
O22 O 0.7440(4) 0.6624(2) 0.5312(4) 0.0444(13) Uani 1 1 d . . . . .
O32 O 0.8305(4) 0.4200(2) 0.1882(3) 0.0387(13) Uani 1 1 d . . . . .
O12 O 1.1572(4) 0.6976(2) 0.5694(3) 0.0469(15) Uani 1 1 d . . . . .
C36 C 0.9137(5) 0.5382(3) 0.0594(4) 0.0242(15) Uani 1 1 d . . . . .
H36A H 0.9529 0.5566 0.1073 0.029 Uiso 1 1 calc R U . . .
C37 C 0.8750(5) 0.4637(3) 0.1729(4) 0.0239(15) Uani 1 1 d . . . . .
C31 C 0.8650(4) 0.4884(3) 0.0783(4) 0.0207(14) Uani 1 1 d . . . . .
C17 C 1.1492(5) 0.6927(3) 0.4857(4) 0.0248(15) Uani 1 1 d . . . . .
C27 C 0.6969(5) 0.6188(3) 0.5218(4) 0.0272(15) Uani 1 1 d . . . . .
C11 C 1.1818(4) 0.7374(3) 0.4245(4) 0.0234(14) Uani 1 1 d . . . . .
C131 C 1.2290(5) 0.7076(3) 0.7856(4) 0.0317(17) Uani 1 1 d . . . . .
H13B H 1.2067 0.6759 0.8226 0.038 Uiso 1 1 calc R U . . .
H13C H 1.2067 0.6999 0.7206 0.038 Uiso 1 1 calc R U . . .
C12 C 1.1993(5) 0.7279(3) 0.3333(4) 0.0281(16) Uani 1 1 d . . . . .
H12A H 1.1901 0.6914 0.3086 0.034 Uiso 1 1 calc R U . . .
C21 C 0.5857(5) 0.6200(3) 0.4982(4) 0.0272(16) Uani 1 1 d . . . . .
C26 C 0.5341(5) 0.5720(3) 0.4677(5) 0.0416(19) Uani 1 1 d . . . . .
H26A H 0.5685 0.5374 0.4652 0.050 Uiso 1 1 calc R U . . .
C34 C 0.8521(6) 0.5345(3) -0.0979(4) 0.0344(18) Uani 1 1 d . . . . .
H34A H 0.8493 0.5493 -0.1585 0.041 Uiso 1 1 calc R U . . .
C35 C 0.9057(5) 0.5613(3) -0.0283(4) 0.0319(17) Uani 1 1 d . . . . .
H35A H 0.9377 0.5958 -0.0396 0.038 Uiso 1 1 calc R U . . .
C16 C 1.1949(5) 0.7913(3) 0.4590(5) 0.0327(17) Uani 1 1 d . . . . .
H16A H 1.1834 0.7988 0.5212 0.039 Uiso 1 1 calc R U . . .
C33 C 0.8012(6) 0.4853(3) -0.0805(4) 0.041(2) Uani 1 1 d . . . . .
H33A H 0.7611 0.4674 -0.1284 0.050 Uiso 1 1 calc R U . . .
C121 C 1.3725(6) 0.6511(3) 0.7619(5) 0.040(2) Uani 1 1 d . . . . .
H12B H 1.3336 0.6230 0.7938 0.048 Uiso 1 1 calc R U . . .
H12J H 1.3512 0.6483 0.6955 0.048 Uiso 1 1 calc R U . . .
C122 C 1.4804(5) 0.6341(3) 0.7741(5) 0.0372(18) Uani 1 1 d . . . . .
H12C H 1.5039 0.6350 0.8401 0.045 Uiso 1 1 calc R U . . .
H12D H 1.5216 0.6604 0.7409 0.045 Uiso 1 1 calc R U . . .
C24 C 0.3841(5) 0.6243(3) 0.4421(5) 0.0384(19) Uani 1 1 d . . . . .
H24A H 0.3153 0.6264 0.4217 0.046 Uiso 1 1 calc R U . . .
C32 C 0.8097(5) 0.4627(3) 0.0071(4) 0.0331(17) Uani 1 1 d . . . . .
H32A H 0.7764 0.4287 0.0182 0.040 Uiso 1 1 calc R U . . .
C23 C 0.4342(6) 0.6720(4) 0.4729(5) 0.049(2) Uani 1 1 d . U . . .
H23A H 0.3995 0.7065 0.4753 0.059 Uiso 1 1 calc R U . . .
C13 C 1.2294(5) 0.7699(3) 0.2783(5) 0.0351(18) Uani 1 1 d . . . . .
H13A H 1.2404 0.7625 0.2159 0.042 Uiso 1 1 calc R U . . .
C15 C 1.2246(5) 0.8343(3) 0.4033(5) 0.0382(18) Uani 1 1 d . . . . .
H15A H 1.2317 0.8712 0.4269 0.046 Uiso 1 1 calc R U . . .
C22 C 0.5362(5) 0.6694(3) 0.5007(5) 0.043(2) Uani 1 1 d . . . . .
H22A H 0.5708 0.7022 0.5215 0.052 Uiso 1 1 calc R U . . .
C133 C 1.0631(7) 0.7511(4) 0.7992(5) 0.061(3) Uani 1 1 d . . . . .
H13D H 1.0287 0.7864 0.8127 0.073 Uiso 1 1 calc R U . . .
H13E H 1.0465 0.7422 0.7335 0.073 Uiso 1 1 calc R U . . .
C14 C 1.2438(5) 0.8232(3) 0.3135(5) 0.043(2) Uani 1 1 d . . . . .
H14A H 1.2669 0.8522 0.2760 0.052 Uiso 1 1 calc R U . . .
C123 C 1.4906(6) 0.5752(3) 0.7363(5) 0.047(2) Uani 1 1 d . . . . .
H12E H 1.4460 0.5499 0.7679 0.057 Uiso 1 1 calc R U . . .
H12F H 1.4678 0.5753 0.6701 0.057 Uiso 1 1 calc R U . . .
C132 C 1.1764(6) 0.7602(3) 0.8151(5) 0.048(2) Uani 1 1 d . . . . .
H13F H 1.1968 0.7926 0.7787 0.058 Uiso 1 1 calc R U . . .
H13G H 1.1949 0.7679 0.8809 0.058 Uiso 1 1 calc R U . . .
C142 C 1.3466(6) 0.6802(4) 0.9637(5) 0.049(2) Uani 1 1 d . . . . .
H14B H 1.3677 0.6418 0.9496 0.059 Uiso 1 1 calc R U . . .
H14C H 1.2729 0.6809 0.9625 0.059 Uiso 1 1 calc R U . . .
C143 C 1.3917(7) 0.6974(4) 1.0583(6) 0.067(3) Uani 1 1 d . . . . .
H14D H 1.3693 0.7356 1.0723 0.080 Uiso 1 1 calc R U . . .
H14E H 1.4654 0.6980 1.0582 0.080 Uiso 1 1 calc R U . . .
C141 C 1.3814(6) 0.7205(3) 0.8925(5) 0.053(2) Uani 1 1 d . . . . .
H14F H 1.3612 0.7588 0.9090 0.064 Uiso 1 1 calc R U . . .
H14G H 1.4552 0.7197 0.8957 0.064 Uiso 1 1 calc R U . . .
C134 C 1.0236(6) 0.7054(4) 0.8564(6) 0.061(3) Uani 1 1 d . . . . .
H13H H 0.9513 0.7021 0.8425 0.092 Uiso 1 1 calc R U . . .
H13I H 1.0557 0.6701 0.8423 0.092 Uiso 1 1 calc R U . . .
H13J H 1.0379 0.7143 0.9216 0.092 Uiso 1 1 calc R U . . .
C124 C 1.5952(6) 0.5520(4) 0.7473(6) 0.056(2) Uani 1 1 d . . . . .
H12G H 1.5958 0.5142 0.7215 0.084 Uiso 1 1 calc R U . . .
H12H H 1.6398 0.5761 0.7149 0.084 Uiso 1 1 calc R U . . .
H12I H 1.6180 0.5507 0.8128 0.084 Uiso 1 1 calc R U . . .
C25 C 0.4324(6) 0.5746(3) 0.4408(5) 0.046(2) Uani 1 1 d . . . . .
H25A H 0.3971 0.5417 0.4216 0.056 Uiso 1 1 calc R U . . .
C144 C 1.3612(7) 0.6568(4) 1.1339(6) 0.081(3) Uani 1 1 d . . . . .
H14H H 1.3914 0.6690 1.1939 0.121 Uiso 1 1 calc R U . . .
H14I H 1.2883 0.6566 1.1349 0.121 Uiso 1 1 calc R U . . .
H14J H 1.3844 0.6190 1.1208 0.121 Uiso 1 1 calc R U . . .
N1 N 1.3418(5) 0.7089(2) 0.7946(4) 0.0409(16) Uani 1 1 d . . . . .
C1A C 1.4031(10) 0.7512(5) 0.7534(7) 0.027(3) Uiso 0.54 1 d . . P A 1
H1AA H 1.4742 0.7452 0.7741 0.032 Uiso 0.54 1 calc R U P A 1
H1AB H 1.3837 0.7888 0.7741 0.032 Uiso 0.54 1 calc R U P A 1
C2A C 1.3898(10) 0.7483(5) 0.6515(8) 0.034(3) Uiso 0.54 1 d . . P A 1
H2AA H 1.3189 0.7407 0.6320 0.041 Uiso 0.54 1 calc R U P A 1
H2AB H 1.4301 0.7170 0.6297 0.041 Uiso 0.54 1 calc R U P A 1
C3A C 1.4226(11) 0.8040(6) 0.6069(9) 0.037(4) Uiso 0.54 1 d . . P A 1
H3AA H 1.4117 0.8008 0.5392 0.045 Uiso 0.54 1 calc R U P A 1
H3AB H 1.3796 0.8347 0.6265 0.045 Uiso 0.54 1 calc R U P A 1
C4A C 1.5288(13) 0.8190(7) 0.6315(10) 0.048(4) Uiso 0.54 1 d . . P A 1
H4AA H 1.5443 0.8542 0.6014 0.073 Uiso 0.54 1 calc R U P A 1
H4AB H 1.5399 0.8233 0.6983 0.073 Uiso 0.54 1 calc R U P A 1
H4AC H 1.5721 0.7894 0.6109 0.073 Uiso 0.54 1 calc R U P A 1
C1B C 1.3533(10) 0.7582(6) 0.7150(9) 0.021(3) Uiso 0.46 1 d . . P A 2
H1BA H 1.3211 0.7452 0.6553 0.025 Uiso 0.46 1 calc R U P A 2
H1BB H 1.3188 0.7926 0.7328 0.025 Uiso 0.46 1 calc R U P A 2
C2B C 1.4605(10) 0.7708(6) 0.7047(9) 0.025(3) Uiso 0.46 1 d . . P A 2
H2BA H 1.4955 0.7369 0.6853 0.030 Uiso 0.46 1 calc R U P A 2
H2BB H 1.4935 0.7838 0.7639 0.030 Uiso 0.46 1 calc R U P A 2
C3B C 1.4642(13) 0.8169(7) 0.6309(10) 0.027(4) Uiso 0.46 1 d . . P A 2
H3BA H 1.4366 0.8019 0.5710 0.033 Uiso 0.46 1 calc R U P A 2
H3BB H 1.4215 0.8485 0.6474 0.033 Uiso 0.46 1 calc R U P A 2
C4B C 1.5700(12) 0.8384(7) 0.6212(10) 0.034(4) Uiso 0.46 1 d . . P A 2
H4BA H 1.5682 0.8675 0.5738 0.050 Uiso 0.46 1 calc R U P A 2
H4BB H 1.5973 0.8541 0.6799 0.050 Uiso 0.46 1 calc R U P A 2
H4BC H 1.6124 0.8075 0.6036 0.050 Uiso 0.46 1 calc R U P A 2

loop_
_atom_site_aniso_label
_atom_site_aniso_U_11
_atom_site_aniso_U_22
_atom_site_aniso_U_33
_atom_site_aniso_U_23
_atom_site_aniso_U_13
_atom_site_aniso_U_12
Mo2 0.0136(3) 0.0138(3) 0.0204(3) -0.0003(2) -0.0009(2) -0.0002(2)
Mo1 0.0153(3) 0.0132(3) 0.0184(3) 0.0009(2) -0.0010(2) -0.0018(2)
Mo3 0.0161(3) 0.0149(3) 0.0160(2) 0.0003(2) -0.0025(2) -0.0019(2)
I1 0.0242(2) 0.0170(2) 0.0273(2) 0.00637(18) -0.00576(17) 0.00075(18)
I4 0.0213(2) 0.0239(2) 0.0203(2) -0.00078(18) 0.00354(17) -0.00518(18)
I2 0.0166(2) 0.0194(2) 0.0249(2) -0.00077(17) -0.00322(16) -0.00318(17)
I3 0.0221(2) 0.0172(2) 0.0263(2) -0.00546(18) 0.00150(17) -0.00092(18)
O21 0.016(2) 0.021(3) 0.038(2) 0.001(2) 0.0032(19) 0.006(2)
O11 0.027(3) 0.010(2) 0.032(2) 0.0045(19) 0.001(2) -0.0034(19)
O31 0.028(3) 0.030(3) 0.016(2) -0.001(2) -0.0067(19) -0.008(2)
O22 0.024(3) 0.021(3) 0.086(4) -0.004(3) -0.006(3) -0.002(2)
O32 0.056(4) 0.031(3) 0.027(2) 0.001(2) -0.005(2) -0.020(3)
O12 0.068(4) 0.044(3) 0.026(3) -0.001(2) -0.011(2) -0.028(3)
C36 0.024(4) 0.027(4) 0.020(3) -0.007(3) -0.005(3) 0.002(3)
C37 0.027(4) 0.019(4) 0.026(3) -0.005(3) 0.006(3) 0.004(3)
C31 0.018(3) 0.020(4) 0.023(3) -0.003(3) -0.001(3) 0.001(3)
C17 0.019(4) 0.025(4) 0.029(4) 0.003(3) -0.007(3) -0.002(3)
C27 0.023(4) 0.021(4) 0.037(4) 0.002(3) 0.000(3) 0.009(3)
C11 0.013(3) 0.020(4) 0.035(4) -0.003(3) -0.007(3) -0.001(3)
C131 0.047(5) 0.021(4) 0.028(3) -0.008(3) 0.007(3) -0.001(3)
C12 0.024(4) 0.025(4) 0.034(4) 0.003(3) -0.005(3) -0.006(3)
C21 0.015(4) 0.029(4) 0.037(4) 0.001(3) 0.004(3) 0.002(3)
C26 0.029(4) 0.024(4) 0.072(5) -0.010(4) 0.003(4) 0.004(3)
C34 0.055(5) 0.032(4) 0.015(3) 0.000(3) 0.000(3) 0.010(4)
C35 0.040(5) 0.024(4) 0.031(4) 0.003(3) 0.004(3) 0.008(3)
C16 0.023(4) 0.026(4) 0.049(4) 0.006(3) 0.001(3) -0.003(3)
C33 0.047(5) 0.053(6) 0.023(4) -0.006(4) -0.010(3) 0.004(4)
C121 0.045(5) 0.020(4) 0.057(5) -0.014(4) 0.019(4) -0.016(4)
C122 0.031(4) 0.036(5) 0.045(4) -0.007(4) 0.009(3) -0.006(4)
C24 0.016(4) 0.048(5) 0.050(4) 0.010(4) -0.010(3) 0.001(3)
C32 0.037(4) 0.035(4) 0.027(4) -0.003(3) -0.001(3) -0.007(4)
C23 0.048(2) 0.049(2) 0.051(2) 0.0011(10) 0.0038(10) 0.0009(10)
C13 0.020(4) 0.042(5) 0.043(4) 0.011(4) -0.003(3) 0.004(3)
C15 0.031(4) 0.012(4) 0.070(5) 0.005(4) -0.003(4) -0.003(3)
C22 0.018(4) 0.029(4) 0.081(6) 0.015(4) -0.002(4) -0.003(3)
C133 0.069(7) 0.065(7) 0.044(5) -0.011(5) -0.021(5) 0.031(5)
C14 0.028(4) 0.034(5) 0.068(5) 0.020(4) 0.006(4) -0.013(4)
C123 0.062(6) 0.029(5) 0.050(5) -0.016(4) -0.001(4) -0.005(4)
C132 0.068(6) 0.027(5) 0.050(5) 0.000(4) 0.012(4) 0.009(4)
C142 0.035(5) 0.057(6) 0.054(5) -0.028(4) -0.003(4) 0.004(4)
C143 0.053(6) 0.075(7) 0.066(6) -0.035(5) -0.036(5) 0.008(5)
C141 0.035(5) 0.043(5) 0.082(6) -0.031(5) 0.014(4) -0.019(4)
C134 0.034(5) 0.069(7) 0.079(6) -0.023(5) -0.005(5) 0.000(5)
C124 0.042(5) 0.050(6) 0.074(6) -0.009(5) -0.002(4) -0.001(4)
C25 0.027(4) 0.039(5) 0.071(6) -0.013(4) -0.006(4) -0.004(4)
C144 0.081(8) 0.096(9) 0.059(6) -0.026(6) -0.033(5) 0.028(7)
N1 0.041(4) 0.024(3) 0.060(4) -0.017(3) 0.023(3) -0.015(3)

loop_
_atom_type_symbol
_atom_type_description
_atom_type_scat_dispersion_real
_atom_type_scat_dispersion_imag
_atom_type_scat_source
C C 0.0033 0.0016 'International Tables Vol C Tables 4.2.6.8 and 6.1.1.4'
H H 0.0000 0.0000 'International Tables Vol C Tables 4.2.6.8 and 6.1.1.4'
N N 0.0061 0.0033 'International Tables Vol C Tables 4.2.6.8 and 6.1.1.4'
O O 0.0106 0.0060 'International Tables Vol C Tables 4.2.6.8 and 6.1.1.4'
Mo Mo -1.6832 0.6857 'International Tables Vol C Tables 4.2.6.8 and 6.1.1.4'
I I -0.4742 1.8119 'International Tables Vol C Tables 4.2.6.8 and 6.1.1.4'

loop_
_geom_angle_atom_site_label_1
_geom_angle_atom_site_label_2
_geom_angle_atom_site_label_3
_geom_angle
_geom_angle_site_symmetry_1
_geom_angle_site_symmetry_3
O21 Mo2 Mo1 137.73(12) . .
O21 Mo2 Mo3 136.98(11) . 3_766
Mo1 Mo2 Mo3 59.872(19) . 3_766
O21 Mo2 Mo3 133.09(11) . .
Mo1 Mo2 Mo3 59.965(19) . .
Mo3 Mo2 Mo3 89.79(2) 3_766 .
O21 Mo2 Mo1 132.51(12) . 3_766
Mo1 Mo2 Mo1 89.69(2) . 3_766
Mo3 Mo2 Mo1 59.855(19) 3_766 3_766
Mo3 Mo2 Mo1 59.716(19) . 3_766
O21 Mo2 I3 91.73(12) . .
Mo1 Mo2 I3 61.450(18) . .
Mo3 Mo2 I3 61.161(18) 3_766 .
Mo3 Mo2 I3 121.41(2) . .
Mo1 Mo2 I3 121.01(2) 3_766 .
O21 Mo2 I1 88.43(11) . .
Mo1 Mo2 I1 61.864(18) . .
Mo3 Mo2 I1 121.72(2) 3_766 .
Mo3 Mo2 I1 61.745(18) . .
Mo1 Mo2 I1 121.45(2) 3_766 .
I3 Mo2 I1 90.37(2) . .
O21 Mo2 I4 87.52(11) . .
Mo1 Mo2 I4 121.68(2) . .
Mo3 Mo2 I4 61.816(18) 3_766 .
Mo3 Mo2 I4 121.31(2) . .
Mo1 Mo2 I4 61.614(17) 3_766 .
I3 Mo2 I4 89.944(18) . .
I1 Mo2 I4 175.94(2) . .
O21 Mo2 I2 85.74(12) . .
Mo1 Mo2 I2 120.68(2) . .
Mo3 Mo2 I2 120.85(2) 3_766 .
Mo3 Mo2 I2 60.725(18) . .
Mo1 Mo2 I2 60.994(18) 3_766 .
I3 Mo2 I2 177.47(2) . .
I1 Mo2 I2 89.656(18) . .
I4 Mo2 I2 89.854(19) . .
O11 Mo1 Mo3 140.51(11) . 3_766
O11 Mo1 Mo2 135.35(12) . .
Mo3 Mo1 Mo2 60.190(19) 3_766 .
O11 Mo1 Mo3 129.37(11) . .
Mo3 Mo1 Mo3 90.10(2) 3_766 .
Mo2 Mo1 Mo3 60.179(19) . .
O11 Mo1 Mo2 133.80(12) . 3_766
Mo3 Mo1 Mo2 60.102(19) 3_766 3_766
Mo2 Mo1 Mo2 90.30(2) . 3_766
Mo3 Mo1 Mo2 59.997(19) . 3_766
O11 Mo1 I3 93.05(11) . .
Mo3 Mo1 I3 61.161(17) 3_766 .
Mo2 Mo1 I3 61.163(17) . .
Mo3 Mo1 I3 121.34(2) . .
Mo2 Mo1 I3 121.25(2) 3_766 .
O11 Mo1 I2 91.67(11) . 3_766
Mo3 Mo1 I2 61.082(18) 3_766 3_766
Mo2 Mo1 I2 121.25(2) . 3_766
Mo3 Mo1 I2 121.66(2) . 3_766
Mo2 Mo1 I2 61.669(18) 3_766 3_766
I3 Mo1 I2 89.384(18) . 3_766
O11 Mo1 I4 83.57(11) . 3_766
Mo3 Mo1 I4 121.34(2) 3_766 3_766
Mo2 Mo1 I4 121.90(2) . 3_766
Mo3 Mo1 I4 61.731(17) . 3_766
Mo2 Mo1 I4 61.256(17) 3_766 3_766
I3 Mo1 I4 176.55(2) . 3_766
I2 Mo1 I4 90.026(19) 3_766 3_766
O11 Mo1 I1 84.92(11) . .
Mo3 Mo1 I1 121.35(2) 3_766 .
Mo2 Mo1 I1 61.175(18) . .
Mo3 Mo1 I1 61.570(18) . .
Mo2 Mo1 I1 121.56(2) 3_766 .
I3 Mo1 I1 89.835(19) . .
I2 Mo1 I1 176.46(2) 3_766 .
I4 Mo1 I1 90.547(19) 3_766 .
O31 Mo3 Mo1 139.86(12) . 3_766
O31 Mo3 Mo1 130.24(12) . .
Mo1 Mo3 Mo1 89.90(2) 3_766 .
O31 Mo3 Mo2 135.10(12) . 3_766
Mo1 Mo3 Mo2 59.936(19) 3_766 3_766
Mo1 Mo3 Mo2 60.146(19) . 3_766
O31 Mo3 Mo2 134.29(12) . .
Mo1 Mo3 Mo2 60.182(19) 3_766 .
Mo1 Mo3 Mo2 59.856(19) . .
Mo2 Mo3 Mo2 90.20(2) 3_766 .
O31 Mo3 I2 91.15(12) . .
Mo1 Mo3 I2 61.536(18) 3_766 .
Mo1 Mo3 I2 121.70(2) . .
Mo2 Mo3 I2 121.45(2) 3_766 .
Mo2 Mo3 I2 61.852(18) . .
O31 Mo3 I3 91.96(12) . 3_766
Mo1 Mo3 I3 61.483(18) 3_766 3_766
Mo1 Mo3 I3 121.33(2) . 3_766
Mo2 Mo3 I3 61.198(18) 3_766 3_766
Mo2 Mo3 I3 121.66(2) . 3_766
I2 Mo3 I3 89.80(2) . 3_766
O31 Mo3 I1 84.58(12) . .
Mo1 Mo3 I1 121.25(2) 3_766 .
Mo1 Mo3 I1 61.594(18) . .
Mo2 Mo3 I1 121.73(2) 3_766 .
Mo2 Mo3 I1 61.083(18) . .
I2 Mo3 I1 89.91(2) . .
I3 Mo3 I1 176.53(2) 3_766 .
O31 Mo3 I4 85.29(12) . 3_766
Mo1 Mo3 I4 121.15(2) 3_766 3_766
Mo1 Mo3 I4 61.496(17) . 3_766
Mo2 Mo3 I4 61.220(18) 3_766 3_766
Mo2 Mo3 I4 121.34(2) . 3_766
I2 Mo3 I4 176.37(2) . 3_766
I3 Mo3 I4 89.64(2) 3_766 3_766
I1 Mo3 I4 90.43(2) . 3_766
Mo2 I1 Mo3 57.172(16) . .
Mo2 I1 Mo1 56.962(17) . .
Mo3 I1 Mo1 56.836(17) . .
Mo2 I4 Mo1 57.131(17) . 3_766
Mo2 I4 Mo3 56.966(16) . 3_766
Mo1 I4 Mo3 56.772(17) 3_766 3_766
Mo3 I2 Mo1 57.383(17) . 3_766
Mo3 I2 Mo2 57.422(16) . .
Mo1 I2 Mo2 57.339(17) 3_766 .
Mo3 I3 Mo2 57.643(17) 3_766 .
Mo3 I3 Mo1 57.355(16) 3_766 .
Mo2 I3 Mo1 57.387(17) . .
C27 O21 Mo2 133.6(4) . .
C17 O11 Mo1 136.8(4) . .
C37 O31 Mo3 137.9(4) . .
C35 C36 C31 121.2(6) . .
C35 C36 H36A 119.4 . .
C31 C36 H36A 119.4 . .
O32 C37 O31 126.1(6) . .
O32 C37 C31 119.4(6) . .
O31 C37 C31 114.5(6) . .
C32 C31 C36 117.7(6) . .
C32 C31 C37 121.7(6) . .
C36 C31 C37 120.6(5) . .
O12 C17 O11 123.7(6) . .
O12 C17 C11 121.7(6) . .
O11 C17 C11 114.5(5) . .
O22 C27 O21 126.6(6) . .
O22 C27 C21 120.3(6) . .
O21 C27 C21 113.2(6) . .
C12 C11 C16 118.2(6) . .
C12 C11 C17 122.7(6) . .
C16 C11 C17 119.1(6) . .
N1 C131 C132 116.2(6) . .
N1 C131 H13B 108.2 . .
C132 C131 H13B 108.2 . .
N1 C131 H13C 108.2 . .
C132 C131 H13C 108.2 . .
H13B C131 H13C 107.4 . .
C13 C12 C11 121.6(7) . .
C13 C12 H12A 119.2 . .
C11 C12 H12A 119.2 . .
C22 C21 C26 119.5(7) . .
C22 C21 C27 119.4(6) . .
C26 C21 C27 121.0(6) . .
C25 C26 C21 120.2(7) . .
C25 C26 H26A 119.9 . .
C21 C26 H26A 119.9 . .
C35 C34 C33 120.1(6) . .
C35 C34 H34A 119.9 . .
C33 C34 H34A 119.9 . .
C34 C35 C36 119.8(7) . .
C34 C35 H35A 120.1 . .
C36 C35 H35A 120.1 . .
C15 C16 C11 120.6(7) . .
C15 C16 H16A 119.7 . .
C11 C16 H16A 119.7 . .
C32 C33 C34 119.4(7) . .
C32 C33 H33A 120.3 . .
C34 C33 H33A 120.3 . .
C122 C121 N1 119.2(6) . .
C122 C121 H12B 107.5 . .
N1 C121 H12B 107.5 . .
C122 C121 H12J 107.5 . .
N1 C121 H12J 107.5 . .
H12B C121 H12J 107.0 . .
C121 C122 C123 108.7(6) . .
C121 C122 H12C 110.0 . .
C123 C122 H12C 110.0 . .
C121 C122 H12D 110.0 . .
C123 C122 H12D 110.0 . .
H12C C122 H12D 108.3 . .
C25 C24 C23 120.5(7) . .
C25 C24 H24A 119.7 . .
C23 C24 H24A 119.7 . .
C31 C32 C33 121.7(7) . .
C31 C32 H32A 119.2 . .
C33 C32 H32A 119.2 . .
C24 C23 C22 119.8(8) . .
C24 C23 H23A 120.1 . .
C22 C23 H23A 120.1 . .
C12 C13 C14 119.9(7) . .
C12 C13 H13A 120.0 . .
C14 C13 H13A 120.0 . .
C14 C15 C16 119.8(7) . .
C14 C15 H15A 120.1 . .
C16 C15 H15A 120.1 . .
C21 C22 C23 120.2(8) . .
C21 C22 H22A 119.9 . .
C23 C22 H22A 119.9 . .
C134 C133 C132 114.2(7) . .
C134 C133 H13D 108.7 . .
C132 C133 H13D 108.7 . .
C134 C133 H13E 108.7 . .
C132 C133 H13E 108.7 . .
H13D C133 H13E 107.6 . .
C15 C14 C13 119.8(7) . .
C15 C14 H14A 120.1 . .
C13 C14 H14A 120.1 . .
C124 C123 C122 114.3(7) . .
C124 C123 H12E 108.7 . .
C122 C123 H12E 108.7 . .
C124 C123 H12F 108.7 . .
C122 C123 H12F 108.7 . .
H12E C123 H12F 107.6 . .
C131 C132 C133 108.4(7) . .
C131 C132 H13F 110.0 . .
C133 C132 H13F 110.0 . .
C131 C132 H13G 110.0 . .
C133 C132 H13G 110.0 . .
H13F C132 H13G 108.4 . .
C141 C142 C143 109.1(7) . .
C141 C142 H14B 109.9 . .
C143 C142 H14B 109.9 . .
C141 C142 H14C 109.9 . .
C143 C142 H14C 109.9 . .
H14B C142 H14C 108.3 . .
C142 C143 C144 111.6(8) . .
C142 C143 H14D 109.3 . .
C144 C143 H14D 109.3 . .
C142 C143 H14E 109.3 . .
C144 C143 H14E 109.3 . .
H14D C143 H14E 108.0 . .
N1 C141 C142 115.2(6) . .
N1 C141 H14F 108.5 . .
C142 C141 H14F 108.5 . .
N1 C141 H14G 108.5 . .
C142 C141 H14G 108.5 . .
H14F C141 H14G 107.5 . .
C133 C134 H13H 109.5 . .
C133 C134 H13I 109.5 . .
H13H C134 H13I 109.5 . .
C133 C134 H13J 109.5 . .
H13H C134 H13J 109.5 . .
H13I C134 H13J 109.5 . .
C123 C124 H12G 109.5 . .
C123 C124 H12H 109.5 . .
H12G C124 H12H 109.5 . .
C123 C124 H12I 109.5 . .
H12G C124 H12I 109.5 . .
H12H C124 H12I 109.5 . .
C24 C25 C26 119.7(7) . .
C24 C25 H25A 120.1 . .
C26 C25 H25A 120.1 . .
C143 C144 H14H 109.5 . .
C143 C144 H14I 109.5 . .
H14H C144 H14I 109.5 . .
C143 C144 H14J 109.5 . .
H14H C144 H14J 109.5 . .
H14I C144 H14J 109.5 . .
C1A N1 C141 95.4(7) . .
C1A N1 C131 124.9(8) . .
C141 N1 C131 111.2(5) . .
C1A N1 C121 108.9(6) . .
C141 N1 C121 112.2(6) . .
C131 N1 C121 104.3(5) . .
C141 N1 C1B 118.9(7) . .
C131 N1 C1B 95.8(7) . .
C121 N1 C1B 112.3(6) . .
N1 C1A C2A 110.6(10) . .
N1 C1A H1AA 109.5 . .
C2A C1A H1AA 109.5 . .
N1 C1A H1AB 109.5 . .
C2A C1A H1AB 109.5 . .
H1AA C1A H1AB 108.1 . .
C1A C2A C3A 111.1(11) . .
C1A C2A H2AA 109.4 . .
C3A C2A H2AA 109.4 . .
C1A C2A H2AB 109.4 . .
C3A C2A H2AB 109.4 . .
H2AA C2A H2AB 108.0 . .
C4A C3A C2A 113.7(12) . .
C4A C3A H3AA 108.8 . .
C2A C3A H3AA 108.8 . .
C4A C3A H3AB 108.8 . .
C2A C3A H3AB 108.8 . .
H3AA C3A H3AB 107.7 . .
C3A C4A H4AA 109.5 . .
C3A C4A H4AB 109.5 . .
H4AA C4A H4AB 109.5 . .
C3A C4A H4AC 109.5 . .
H4AA C4A H4AC 109.5 . .
H4AB C4A H4AC 109.5 . .
C2B C1B N1 110.8(10) . .
C2B C1B H1BA 109.5 . .
N1 C1B H1BA 109.5 . .
C2B C1B H1BB 109.5 . .
N1 C1B H1BB 109.5 . .
H1BA C1B H1BB 108.1 . .
C1B C2B C3B 107.4(12) . .
C1B C2B H2BA 110.2 . .
C3B C2B H2BA 110.2 . .
C1B C2B H2BB 110.2 . .
C3B C2B H2BB 110.2 . .
H2BA C2B H2BB 108.5 . .
C4B C3B C2B 112.7(14) . .
C4B C3B H3BA 109.1 . .
C2B C3B H3BA 109.1 . .
C4B C3B H3BB 109.1 . .
C2B C3B H3BB 109.1 . .
H3BA C3B H3BB 107.8 . .
C3B C4B H4BA 109.5 . .
C3B C4B H4BB 109.5 . .
H4BA C4B H4BB 109.5 . .
C3B C4B H4BC 109.5 . .
H4BA C4B H4BC 109.5 . .
H4BB C4B H4BC 109.5 . .

loop_
_geom_bond_atom_site_label_1
_geom_bond_atom_site_label_2
_geom_bond_distance
_geom_bond_site_symmetry_2
Mo2 O21 2.099(4) .
Mo2 Mo1 2.6618(7) .
Mo2 Mo3 2.6685(7) 3_766
Mo2 Mo3 2.6704(7) .
Mo2 Mo1 2.6726(8) 3_766
Mo2 I3 2.7681(7) .
Mo2 I1 2.7817(6) .
Mo2 I4 2.7898(6) .
Mo2 I2 2.7942(7) .
Mo1 O11 2.107(4) .
Mo1 Mo3 2.6600(7) 3_766
Mo1 Mo3 2.6647(7) .
Mo1 Mo2 2.6725(8) 3_766
Mo1 I3 2.7758(6) .
Mo1 I2 2.7763(7) 3_766
Mo1 I4 2.7994(6) 3_766
Mo1 I1 2.7999(7) .
Mo3 O31 2.084(4) .
Mo3 Mo1 2.6600(7) 3_766
Mo3 Mo2 2.6685(7) 3_766
Mo3 I2 2.7643(7) .
Mo3 I3 2.7673(7) 3_766
Mo3 I1 2.7993(7) .
Mo3 I4 2.8056(7) 3_766
I4 Mo1 2.7994(6) 3_766
I4 Mo3 2.8057(7) 3_766
I2 Mo1 2.7763(7) 3_766
I3 Mo3 2.7672(7) 3_766
O21 C27 1.309(7) .
O11 C17 1.298(7) .
O31 C37 1.275(7) .
O22 C27 1.222(8) .
O32 C37 1.234(7) .
O12 C17 1.223(7) .
C36 C35 1.391(8) .
C36 C31 1.399(8) .
C36 H36A 0.9500 .
C37 C31 1.497(8) .
C31 C32 1.374(8) .
C17 C11 1.482(9) .
C27 C21 1.508(9) .
C11 C12 1.387(8) .
C11 C16 1.392(9) .
C131 N1 1.513(9) .
C131 C132 1.522(9) .
C131 H13B 0.9900 .
C131 H13C 0.9900 .
C12 C13 1.367(9) .
C12 H12A 0.9500 .
C21 C22 1.357(9) .
C21 C26 1.398(9) .
C26 C25 1.393(10) .
C26 H26A 0.9500 .
C34 C35 1.359(9) .
C34 C33 1.397(10) .
C34 H34A 0.9500 .
C35 H35A 0.9500 .
C16 C15 1.388(9) .
C16 H16A 0.9500 .
C33 C32 1.383(9) .
C33 H33A 0.9500 .
C121 C122 1.503(10) .
C121 N1 1.532(9) .
C121 H12B 0.9900 .
C121 H12J 0.9900 .
C122 C123 1.526(10) .
C122 H12C 0.9900 .
C122 H12D 0.9900 .
C24 C25 1.357(10) .
C24 C23 1.382(10) .
C24 H24A 0.9500 .
C32 H32A 0.9500 .
C23 C22 1.400(10) .
C23 H23A 0.9500 .
C13 C14 1.384(10) .
C13 H13A 0.9500 .
C15 C14 1.381(9) .
C15 H15A 0.9500 .
C22 H22A 0.9500 .
C133 C134 1.497(11) .
C133 C132 1.539(11) .
C133 H13D 0.9900 .
C133 H13E 0.9900 .
C14 H14A 0.9500 .
C123 C124 1.508(10) .
C123 H12E 0.9900 .
C123 H12F 0.9900 .
C132 H13F 0.9900 .
C132 H13G 0.9900 .
C142 C141 1.518(10) .
C142 C143 1.520(10) .
C142 H14B 0.9900 .
C142 H14C 0.9900 .
C143 C144 1.550(12) .
C143 H14D 0.9900 .
C143 H14E 0.9900 .
C141 N1 1.510(9) .
C141 H14F 0.9900 .
C141 H14G 0.9900 .
C134 H13H 0.9800 .
C134 H13I 0.9800 .
C134 H13J 0.9800 .
C124 H12G 0.9800 .
C124 H12H 0.9800 .
C124 H12I 0.9800 .
C25 H25A 0.9500 .
C144 H14H 0.9800 .
C144 H14I 0.9800 .
C144 H14J 0.9800 .
N1 C1A 1.464(13) .
N1 C1B 1.671(14) .
C1A C2A 1.486(16) .
C1A H1AA 0.9900 .
C1A H1AB 0.9900 .
C2A C3A 1.564(18) .
C2A H2AA 0.9900 .
C2A H2AB 0.9900 .
C3A C4A 1.49(2) .
C3A H3AA 0.9900 .
C3A H3AB 0.9900 .
C4A H4AA 0.9800 .
C4A H4AB 0.9800 .
C4A H4AC 0.9800 .
C1B C2B 1.492(19) .
C1B H1BA 0.9900 .
C1B H1BB 0.9900 .
C2B C3B 1.54(2) .
C2B H2BA 0.9900 .
C2B H2BB 0.9900 .
C3B C4B 1.53(2) .
C3B H3BA 0.9900 .
C3B H3BB 0.9900 .
C4B H4BA 0.9800 .
C4B H4BB 0.9800 .
C4B H4BC 0.9800 .

loop_
_platon_squeeze_void_nr
_platon_squeeze_void_average_x
_platon_squeeze_void_average_y
_platon_squeeze_void_average_z
_platon_squeeze_void_volume
_platon_squeeze_void_count_electrons
_platon_squeeze_void_content
1 -0.000 0.000 0.500 260 81 '2 CH2Cl2 '
2 0.500 0.500 1.000 260 81 '2 CH2Cl2 '
